data_1555946
loop_
_publ_author_name
'Liu, Shao-Nan'
'Huang, Dane'
'Morris-Natschke, Susan L'
'Ma, Hang'
'Liu, Zhi-Hong'
'Seeram, Navindra P.'
'Xu, Jun'
'Lee, Kuo-Hsiung'
'Gu, Qiong'

_publ_section_title
;
 Euphomilones A and B, ent-Rosane Diterpenoids with 7/5/6 and 5/7/6
 Skeletons from Euphorbia milii.
;
_journal_issue 23
_journal_name_full 'Organic letters'
_journal_page_first 6132
_journal_page_last 6135
_journal_paper_doi 10.1021/acs.orglett.6b03142
_journal_volume 18
_journal_year 2016
_chemical_absolute_configuration ad
_chemical_formula_moiety 'C20 H32 O3, 0.5(C6 H14)'
_chemical_formula_sum 'C23 H39 O3'
_chemical_formula_weight 363.54
_space_group_crystal_system monoclinic
_space_group_IT_number 4
_space_group_name_Hall 'P 2yb'
_space_group_name_H-M_alt 'P 1 21 1'
_atom_sites_solution_hydrogens geom
_atom_sites_solution_primary direct
_atom_sites_solution_secondary difmap
_audit_creation_date 2016-10-20
_audit_creation_method
;
Olex2 1.2
(compiled 2016.09.09 svn.r3337 for OlexSys, GUI svn.r5227)
;
_cell_angle_alpha 90.00
_cell_angle_beta 92.7434(8)
_cell_angle_gamma 90.00
_cell_formula_units_Z 4
_cell_length_a 7.46386(6)
_cell_length_b 20.34874(17)
_cell_length_c 14.16918(13)
_cell_measurement_reflns_used 25858
_cell_measurement_temperature 103(2)
_cell_measurement_theta_max 72.4560
_cell_measurement_theta_min 2.1770
_cell_volume 2149.55(3)
_computing_cell_refinement 'CrysAlisPro 1.171.38.41 (Rigaku OD, 2015)'
_computing_data_collection 'CrysAlisPro 1.171.38.41 (Rigaku OD, 2015)'
_computing_data_reduction 'CrysAlisPro 1.171.38.41 (Rigaku OD, 2015)'
_computing_molecular_graphics 'Olex2 (Dolomanov et al., 2009)'
_computing_publication_material 'Olex2 (Dolomanov et al., 2009)'
_computing_structure_refinement 'XL (Sheldrick, 2008)'
_computing_structure_solution 'XS (Sheldrick, 2008)'
_diffrn_ambient_temperature 103(2)
_diffrn_detector 'CCD plate'
_diffrn_detector_area_resol_mean 8.2417
_diffrn_detector_type Onyx
_diffrn_measured_fraction_theta_full 0.993
_diffrn_measured_fraction_theta_max 0.993
_diffrn_measurement_details
;
List of Runs (angles in degrees, time in seconds):

  # Type    Start    End  Width  t~exp~   \w     \q     \k     \f   Frames
--------------------------------------------------------------------------
  1  \w   -118.00 -73.00   1.00    3.00    --  -44.02-125.00-180.00   45
  2  \w   -114.00 -18.00   1.00    3.00    --  -44.02 -57.00-120.00   96
  3  \w    -97.00  -2.00   1.00    3.00    --  -44.02 125.00 -60.00   95
  4  \w   -114.00 -18.00   1.00    3.00    --  -44.02 -57.00-180.00   96
  5  \w     73.00 118.00   1.00    3.00    --   44.02 125.00-120.00   45
  6  \w   -164.00 -59.00   1.00    7.50    --  -90.00 -76.00 -81.93  105
  7  \w   -162.00 -61.00   1.00    7.50    --  -90.00 -70.00-110.80  101
  8  \w   -164.00 -58.00   1.00    7.50    --  -90.00 -77.00-120.00  106
  9  \w   -160.00 -65.00   1.00    7.50    --  -90.00 -56.00-144.27   95
 10  \w     27.00 127.00   1.00    7.50    --  100.00 -30.00 -30.00  100
 11  \w     29.00 124.00   1.00    7.50    --  100.00 -45.00 120.00   95
 12  \w     21.00 139.00   1.00    7.50    --  100.00 -15.00  90.00  118
 13  \w     30.00 127.00   1.00    7.50    --  100.00 -61.00-120.00   97
 14  \w     26.00 132.00   1.00    7.50    --  100.00 -77.00  30.00  106
 15  \w     61.00 178.00   1.00    7.50    --  100.00  15.00  60.00  117
 16  \w     26.00 121.00   1.00    7.50    --  100.00-125.00 -60.00   95
 17  \w     73.00 170.00   1.00    7.50    --  100.00  61.00-150.00   97
 18  \w     26.00 121.00   1.00    7.50    --  100.00-125.00  30.00   95
 19  \w     68.00 144.00   1.00    7.50    --  100.00  77.00 -90.00   76
 20  \w     71.00 147.00   1.00    7.50    --  100.00  77.00-150.00   76
 21  \w     74.00 152.00   1.00    7.50    --  100.00  61.00-180.00   78
 22  \w    117.00 150.00   1.00    7.50    --  100.00  61.00 150.00   33
 23  \w    134.00 161.00   1.00    7.50    --  100.00  61.00  30.00   27
 24  \w    128.00 163.00   1.00    7.50    --  100.00  45.00 -60.00   35
 25  \w     71.00 120.00   1.00    7.50    --  100.00  77.00 150.00   49
 26  \w     77.00 170.00   1.00    7.50    --  100.00  45.00  90.00   93
 27  \w    108.00 173.00   1.00    7.50    --  100.00  77.00-180.00   65
 28  \w     68.00  95.00   1.00    7.50    --  100.00  77.00-180.00   27
 29  \w     78.00 123.00   1.00    7.50    --  100.00  61.00  30.00   45
 30  \w     93.00 121.00   1.00    7.50    --  100.00 -77.00-180.00   28
 31  \w     77.00 110.00   1.00    7.50    --  100.00  45.00 -60.00   33
 32  \w    107.00 134.00   1.00    7.50    --  100.00  30.00 -90.00   27
 33  \w    138.00 169.00   1.00    7.50    --  100.00  30.00 -90.00   31
 34  \w     58.00  88.00   1.00    7.50    --  100.00 -94.00  60.00   30
 35  \w     71.00 106.00   1.00    7.50    --  100.00 -94.00  90.00   35
 36  \w     27.00  60.00   1.00    7.50    --  100.00-125.00 120.00   33
 37  \w     68.00 171.00   1.00    7.50    --  100.00  77.00-120.00  103
 38  \w     62.00  89.00   1.00    7.50    --  100.00 -94.00 150.00   27
 39  \w     19.00  46.00   1.00    7.50    --  100.00 -94.00 150.00   27
;
_diffrn_measurement_device 'four-circle diffractometer'
_diffrn_measurement_device_type 'Xcalibur, Onyx, Nova'
_diffrn_measurement_method '\w scans'
_diffrn_orient_matrix_type 'CrysAlisPro convention (1999,Acta A55,543-557)'
_diffrn_orient_matrix_UB_11 0.1983300000
_diffrn_orient_matrix_UB_12 0.0212920000
_diffrn_orient_matrix_UB_13 0.0073214000
_diffrn_orient_matrix_UB_21 -0.0314366000
_diffrn_orient_matrix_UB_22 0.0342756000
_diffrn_orient_matrix_UB_23 0.0947358000
_diffrn_orient_matrix_UB_31 0.0490070000
_diffrn_orient_matrix_UB_32 -0.0640475000
_diffrn_orient_matrix_UB_33 0.0530665000
_diffrn_radiation_monochromator mirror
_diffrn_radiation_probe x-ray
_diffrn_radiation_type CuK\a
_diffrn_radiation_wavelength 1.54184
_diffrn_reflns_av_R_equivalents 0.0373
_diffrn_reflns_av_unetI/netI 0.0256
_diffrn_reflns_limit_h_max 9
_diffrn_reflns_limit_h_min -9
_diffrn_reflns_limit_k_max 24
_diffrn_reflns_limit_k_min -25
_diffrn_reflns_limit_l_max 17
_diffrn_reflns_limit_l_min -17
_diffrn_reflns_number 42952
_diffrn_reflns_theta_full 72.67
_diffrn_reflns_theta_max 72.67
_diffrn_reflns_theta_min 3.80
_diffrn_source 'micro-focus sealed X-ray tube'
_diffrn_source_current n/a
_diffrn_source_type 'Nova (Cu) X-ray Source'
_diffrn_source_voltage n/a
_exptl_absorpt_coefficient_mu 0.559
_exptl_absorpt_correction_T_max 1.00000
_exptl_absorpt_correction_T_min 0.31225
_exptl_absorpt_correction_type multi-scan
_exptl_absorpt_process_details
;
CrysAlisPro 1.171.38.41 (Rigaku Oxford Diffraction, 2015)
Empirical absorption correction using spherical harmonics,
 implemented in SCALE3 ABSPACK scaling algorithm.
;
_exptl_crystal_colour colorless
_exptl_crystal_density_diffrn 1.123
_exptl_crystal_density_method 'not measured'
_exptl_crystal_description block
_exptl_crystal_F_000 804
_exptl_crystal_size_max 0.3
_exptl_crystal_size_mid 0.2
_exptl_crystal_size_min 0.1
_refine_diff_density_max 0.343
_refine_diff_density_min -0.249
_refine_diff_density_rms 0.041
_refine_ls_abs_structure_details 'Flack H D (1983), Acta Cryst. A39, 876-881'
_refine_ls_abs_structure_Flack -0.05(14)
_refine_ls_extinction_method none
_refine_ls_goodness_of_fit_ref 1.046
_refine_ls_hydrogen_treatment constr
_refine_ls_matrix_type full
_refine_ls_number_parameters 481
_refine_ls_number_reflns 8471
_refine_ls_number_restraints 1
_refine_ls_restrained_S_all 1.046
_refine_ls_R_factor_all 0.0502
_refine_ls_R_factor_gt 0.0482
_refine_ls_shift/su_max 0.005
_refine_ls_shift/su_mean 0.000
_refine_ls_structure_factor_coef Fsqd
_refine_ls_weighting_details 'calc w=1/[\s^2^(Fo^2^)+(0.0909P)^2^+0.2780P] where P=(Fo^2^+2Fc^2^)/3'
_refine_ls_weighting_scheme calc
_refine_ls_wR_factor_gt 0.1327
_refine_ls_wR_factor_ref 0.1358
_reflns_number_gt 8077
_reflns_number_total 8471
_reflns_threshold_expression >2sigma(I)
_cod_data_source_file ol6b03142_si_002.cif
_cod_data_source_block lsn_160503
_cod_depositor_comments
;

2022-05-28
Z value and formula fixed to values more according to usual
chemical conventions.                 miguel
;
_cod_original_formula_sum 'C46 H78 O6'
_cod_original_formula_weight 727.08
_cod_original_formula_moiety '2(C20 H32 O3), C6 H14'
_cod_original_formula_units_Z 2
_cod_database_code 1555946
_reflns_odcompleteness_completeness 99.84
_reflns_odcompleteness_iscentric 1
_reflns_odcompleteness_theta 71.98
_olex2_refinement_description
;
1. Fixed Uiso
 At 1.2 times of:
  All C(H) groups, All C(H,H) groups
 At 1.5 times of:
  All C(H,H,H) groups, All O(H) groups
2.a Ternary CH refined with riding coordinates:
 C1AA(H1AA), C15(H15), C21(H21), C22(H22), C24(H24), C26(H26)
2.b Secondary CH2 refined with riding coordinates:
 C8(H8A,H8B), C13(H13A,H13B), C2AA(H2AA,H2AB), C20(H20A,H20B), C23(H23A,H23B),
 C27(H27A,H27B), C28(H28A,H28B), C31(H31A,H31B), C33(H33A,H33B), C34(H34A,H34B),
  C36(H36A,H36B), C39(H39A,H39B), C42(H42A,H42B), C2(H2A,H2B), C7(H7A,H7B),
 C10(H10A,H10B)
2.c Aromatic/amide H refined with riding coordinates:
 C1(H1), C4(H4)
2.d Tetrahedral OH refined with riding coordinates:
 O0AA(H0AA), O3AA(H3AA)
2.e X=CH2 refined with riding coordinates:
 C5(H5A,H5B), C9(H9A,H9B)
2.f Idealised Me refined as rotating group:
 C12(H12A,H12B,H12C), C25(H25A,H25B,H25C), C29(H29A,H29B,H29C), C30(H30A,H30B,
 H30C), C32(H32A,H32B,H32C), C37(H37A,H37B,H37C), C40(H40A,H40B,H40C), C43(H43A,
 H43B,H43C), C16(H16A,H16B,H16C), C0AA(H0AB,H0AC,H0AD)
2.g Idealised tetrahedral OH refined as rotating group:
 O3(H3), O6(H6)
;
_olex2_submission_special_instructions 'No special instructions were received'
_oxdiff_exptl_absorpt_empirical_details
;
Empirical correction (ABSPACK) includes:
- Absorption correction using spherical harmonics
- Frame scaling
;
_oxdiff_exptl_absorpt_empirical_full_max 2.735
_oxdiff_exptl_absorpt_empirical_full_min 0.757

loop_
_space_group_symop_id
_space_group_symop_operation_xyz
1 'x, y, z'
2 '-x, y+1/2, -z'

loop_
_atom_site_label
_atom_site_type_symbol
_atom_site_fract_x
_atom_site_fract_y
_atom_site_fract_z
_atom_site_U_iso_or_equiv
_atom_site_adp_type
_atom_site_occupancy
_atom_site_calc_flag
_atom_site_refinement_flags_posn
O0AA O 0.58687(16) 0.50277(6) 0.61544(11) 0.0436(3) Uani 1 d .
H0AA H 0.5747 0.5057 0.5578 0.065 Uiso 1 calc R
O3AA O 0.08905(16) 0.06847(6) 0.37886(10) 0.0409(3) Uani 1 d .
H3AA H 0.0791 0.0709 0.4361 0.061 Uiso 1 calc R
O3 O 0.60566(16) 0.31984(6) 0.45057(9) 0.0385(3) Uani 1 d .
H3 H 0.5729 0.3160 0.5047 0.058 Uiso 1 calc GR
O4AA O 0.21443(18) 0.35250(7) 0.51298(13) 0.0545(4) Uani 1 d .
O5AA O -0.29664(18) 0.07316(7) 0.45016(10) 0.0469(3) Uani 1 d .
O6 O -0.05179(17) 0.25918(6) 0.49385(12) 0.0520(4) Uani 1 d .
H6 H 0.0193 0.2898 0.4998 0.078 Uiso 1 calc GR
C6AA C -0.1925(2) 0.11850(8) 0.44691(14) 0.0378(4) Uani 1 d .
C8 C 0.7662(2) 0.40761(9) 0.59521(13) 0.0388(4) Uani 1 d .
H8A H 0.8722 0.4269 0.6262 0.047 Uiso 1 calc R
H8B H 0.7716 0.3606 0.6064 0.047 Uiso 1 calc R
C7AA C 0.3480(2) 0.38597(8) 0.52574(14) 0.0401(4) Uani 1 d .
C1AA C -0.1122(2) 0.08796(9) 0.20749(14) 0.0436(4) Uani 1 d .
H1AA H -0.0922 0.0445 0.2359 0.052 Uiso 1 calc R
C11 C 0.4229(2) 0.39581(8) 0.62740(14) 0.0398(4) Uani 1 d .
C12 C 0.2746(2) 0.43199(10) 0.67954(15) 0.0450(4) Uani 1 d .
H12A H 0.2384 0.4706 0.6446 0.067 Uiso 1 calc GR
H12B H 0.3200 0.4445 0.7415 0.067 Uiso 1 calc GR
H12C H 0.1733 0.4034 0.6848 0.067 Uiso 1 calc GR
C13 C 0.7700(3) 0.35224(11) 0.27283(15) 0.0472(4) Uani 1 d .
H13A H 0.7486 0.3071 0.2912 0.057 Uiso 1 calc R
H13B H 0.8915 0.3638 0.2939 0.057 Uiso 1 calc R
C14 C 0.6226(2) 0.38842(8) 0.42817(13) 0.0379(4) Uani 1 d .
C15 C 0.0268(2) 0.20086(9) 0.53655(16) 0.0460(4) Uani 1 d .
H15 H 0.0608 0.2125 0.6021 0.055 Uiso 1 calc R
C2AA C 0.7736(2) 0.41952(9) 0.48919(13) 0.0397(4) Uani 1 d .
H2AA H 0.7721 0.4666 0.4781 0.048 Uiso 1 calc R
H2AB H 0.8870 0.4029 0.4685 0.048 Uiso 1 calc R
C17 C -0.1182(2) 0.14688(9) 0.54121(14) 0.0421(4) Uani 1 d .
C18 C 0.0606(2) 0.13210(9) 0.33740(15) 0.0419(4) Uani 1 d .
C19 C 0.6376(2) 0.39741(9) 0.32040(14) 0.0428(4) Uani 1 d .
C20 C -0.2502(2) 0.12278(9) 0.26624(14) 0.0424(4) Uani 1 d .
H20A H -0.3430 0.0925 0.2841 0.051 Uiso 1 calc R
H20B H -0.3056 0.1590 0.2312 0.051 Uiso 1 calc R
C21 C 0.4333(2) 0.41931(8) 0.44460(13) 0.0387(4) Uani 1 d .
H21 H 0.4503 0.4658 0.4606 0.046 Uiso 1 calc R
C22 C 0.4471(2) 0.37737(10) 0.28399(14) 0.0441(4) Uani 1 d .
H22 H 0.4329 0.3306 0.2980 0.053 Uiso 1 calc R
C23 C 0.1936(2) 0.18149(10) 0.38222(18) 0.0513(5) Uani 1 d .
H23A H 0.3124 0.1713 0.3614 0.062 Uiso 1 calc R
H23B H 0.1623 0.2250 0.3589 0.062 Uiso 1 calc R
C24 C 0.6006(2) 0.43489(8) 0.64197(13) 0.0382(4) Uani 1 d .
H24 H 0.6300 0.4345 0.7101 0.046 Uiso 1 calc R
C25 C 0.4505(3) 0.32783(10) 0.67270(17) 0.0496(4) Uani 1 d .
H25A H 0.3407 0.3033 0.6664 0.074 Uiso 1 calc GR
H25B H 0.4849 0.3329 0.7385 0.074 Uiso 1 calc GR
H25C H 0.5431 0.3048 0.6416 0.074 Uiso 1 calc GR
C26 C -0.1416(2) 0.14815(8) 0.35447(14) 0.0386(4) Uani 1 d .
H26 H -0.1556 0.1960 0.3581 0.046 Uiso 1 calc R
C27 C 0.2173(3) 0.09092(12) 0.18677(18) 0.0552(5) Uani 1 d .
H27A H 0.3258 0.1169 0.1958 0.066 Uiso 1 calc R
H27B H 0.2358 0.0497 0.2201 0.066 Uiso 1 calc R
C28 C -0.1544(3) 0.07684(12) 0.10309(16) 0.0539(5) Uani 1 d .
H28A H -0.1772 0.1188 0.0723 0.065 Uiso 1 calc R
H28B H -0.2620 0.0503 0.0949 0.065 Uiso 1 calc R
C29 C -0.2813(3) 0.17553(10) 0.58901(16) 0.0488(4) Uani 1 d .
H29A H -0.3390 0.2075 0.5481 0.073 Uiso 1 calc GR
H29B H -0.2425 0.1961 0.6474 0.073 Uiso 1 calc GR
H29C H -0.3643 0.1409 0.6014 0.073 Uiso 1 calc GR
C30 C -0.0420(3) 0.08987(10) 0.60144(17) 0.0541(5) Uani 1 d .
H30A H -0.1342 0.0578 0.6097 0.081 Uiso 1 calc GR
H30B H 0.0003 0.1062 0.6620 0.081 Uiso 1 calc GR
H30C H 0.0557 0.0699 0.5703 0.081 Uiso 1 calc GR
C31 C 0.4178(3) 0.38559(11) 0.17733(15) 0.0526(5) Uani 1 d .
H31A H 0.4262 0.4318 0.1614 0.063 Uiso 1 calc R
H31B H 0.2981 0.3707 0.1582 0.063 Uiso 1 calc R
C32 C 0.0465(3) 0.19757(12) 0.18564(19) 0.0586(5) Uani 1 d .
H32A H 0.0268 0.1945 0.1183 0.088 Uiso 1 calc GR
H32B H 0.1559 0.2211 0.2001 0.088 Uiso 1 calc GR
H32C H -0.0519 0.2205 0.2120 0.088 Uiso 1 calc GR
C33 C 0.3253(3) 0.41505(11) 0.34788(15) 0.0518(5) Uani 1 d .
H33A H 0.2130 0.3919 0.3544 0.062 Uiso 1 calc R
H33B H 0.2997 0.4586 0.3228 0.062 Uiso 1 calc R
C34 C 0.1823(3) 0.07725(14) 0.08200(19) 0.0638(6) Uani 1 d .
H34A H 0.2802 0.0508 0.0601 0.077 Uiso 1 calc R
H34B H 0.1833 0.1187 0.0482 0.077 Uiso 1 calc R
C35 C 0.0606(3) 0.12783(10) 0.22823(16) 0.0467(4) Uani 1 d .
C36 C 0.2015(2) 0.18313(10) 0.48964(17) 0.0513(5) Uani 1 d .
H36A H 0.2928 0.2146 0.5105 0.062 Uiso 1 calc R
H36B H 0.2402 0.1402 0.5125 0.062 Uiso 1 calc R
C37 C 0.5123(3) 0.27333(13) 0.12459(17) 0.0590(5) Uani 1 d .
H37A H 0.5153 0.2584 0.1889 0.089 Uiso 1 calc GR
H37B H 0.5993 0.2495 0.0904 0.089 Uiso 1 calc GR
H37C H 0.3949 0.2660 0.0958 0.089 Uiso 1 calc GR
C38 C 0.0037(3) 0.04159(13) 0.05604(17) 0.0608(5) Uani 1 d .
C39 C 0.7496(3) 0.35826(12) 0.16450(16) 0.0548(5) Uani 1 d .
H39A H 0.8290 0.3267 0.1367 0.066 Uiso 1 calc R
H39B H 0.7882 0.4018 0.1464 0.066 Uiso 1 calc R
C40 C 0.6815(3) 0.46956(10) 0.29777(17) 0.0550(5) Uani 1 d .
H40A H 0.8064 0.4777 0.3125 0.082 Uiso 1 calc GR
H40B H 0.6103 0.4981 0.3348 0.082 Uiso 1 calc GR
H40C H 0.6551 0.4778 0.2319 0.082 Uiso 1 calc GR
C41 C 0.5560(3) 0.34673(12) 0.12240(16) 0.0551(5) Uani 1 d .
C43 C 0.0172(4) -0.03016(14) 0.0892(2) 0.0686(6) Uani 1 d .
H43A H 0.0394 -0.0313 0.1565 0.103 Uiso 1 calc GR
H43B H 0.1140 -0.0515 0.0591 0.103 Uiso 1 calc GR
H43C H -0.0932 -0.0525 0.0729 0.103 Uiso 1 calc GR
C42 C 0.1358(5) 0.22273(15) 0.8274(2) 0.0795(8) Uani 1 d .
H42A H 0.0525 0.1862 0.8291 0.095 Uiso 1 calc R
H42B H 0.1466 0.2346 0.7616 0.095 Uiso 1 calc R
C1 C 0.5553(5) 0.36633(18) 0.0192(2) 0.0794(8) Uani 1 d .
H1 H 0.6235 0.3386 -0.0169 0.095 Uiso 1 calc R
C2 C 0.3083(5) 0.20027(17) 0.8640(2) 0.0849(9) Uani 1 d .
H2A H 0.2972 0.1857 0.9286 0.102 Uiso 1 calc R
H2B H 0.3914 0.2369 0.8651 0.102 Uiso 1 calc R
C4 C -0.0290(4) 0.0464(2) -0.0493(2) 0.0806(8) Uani 1 d .
H4 H -0.0359 0.0892 -0.0721 0.097 Uiso 1 calc R
C5 C 0.4838(5) 0.4111(2) -0.0268(2) 0.0966(11) Uani 1 d .
H5A H 0.4126 0.4416 0.0027 0.116 Uiso 1 calc R
H5B H 0.5009 0.4145 -0.0912 0.116 Uiso 1 calc R
C7 C 0.0565(7) 0.2791(2) 0.8764(4) 0.1139(13) Uani 1 d .
H7A H 0.1421 0.3150 0.8801 0.137 Uiso 1 calc R
H7B H 0.0308 0.2664 0.9403 0.137 Uiso 1 calc R
C9 C -0.0484(5) 0.0040(3) -0.1111(3) 0.0998(12) Uani 1 d .
H9A H -0.0435 -0.0403 -0.0948 0.120 Uiso 1 calc R
H9B H -0.0679 0.0163 -0.1740 0.120 Uiso 1 calc R
C10 C 0.3858(6) 0.1448(3) 0.8077(4) 0.1152(14) Uani 1 d .
H10A H 0.2991 0.1093 0.8035 0.138 Uiso 1 calc R
H10B H 0.4023 0.1604 0.7440 0.138 Uiso 1 calc R
C16 C -0.1129(7) 0.3018(3) 0.8254(4) 0.1199(14) Uani 1 d .
H16A H -0.0883 0.3131 0.7615 0.180 Uiso 1 calc GR
H16B H -0.1586 0.3396 0.8568 0.180 Uiso 1 calc GR
H16C H -0.2003 0.2672 0.8251 0.180 Uiso 1 calc GR
C0AA C 0.5619(7) 0.1178(3) 0.8472(5) 0.1388(19) Uani 1 d .
H0AB H 0.6110 0.0885 0.8020 0.208 Uiso 1 calc GR
H0AC H 0.5428 0.0943 0.9046 0.208 Uiso 1 calc GR
H0AD H 0.6442 0.1533 0.8600 0.208 Uiso 1 calc GR

loop_
_atom_site_aniso_label
_atom_site_aniso_U_11
_atom_site_aniso_U_22
_atom_site_aniso_U_33
_atom_site_aniso_U_23
_atom_site_aniso_U_13
_atom_site_aniso_U_12
O0AA 0.0317(6) 0.0243(6) 0.0739(8) 0.0001(5) -0.0049(5) -0.0014(5)
O3AA 0.0341(6) 0.0288(6) 0.0596(7) 0.0040(5) 0.0000(5) 0.0051(5)
O3 0.0325(6) 0.0256(6) 0.0571(7) 0.0032(5) -0.0008(5) -0.0004(4)
O4AA 0.0337(7) 0.0403(7) 0.0890(11) -0.0089(7) -0.0020(7) -0.0111(6)
O5AA 0.0431(7) 0.0381(7) 0.0595(7) -0.0064(6) 0.0018(5) -0.0118(6)
O6 0.0320(6) 0.0229(6) 0.0999(11) -0.0048(6) -0.0095(6) -0.0020(5)
C6AA 0.0287(8) 0.0241(7) 0.0602(10) -0.0029(7) -0.0019(7) 0.0010(6)
C8 0.0272(7) 0.0295(8) 0.0589(10) -0.0007(7) -0.0065(7) -0.0007(6)
C7AA 0.0252(7) 0.0249(7) 0.0699(11) -0.0040(7) -0.0021(7) 0.0005(6)
C1AA 0.0351(8) 0.0378(9) 0.0577(10) 0.0050(8) 0.0015(7) 0.0029(7)
C11 0.0299(8) 0.0275(8) 0.0618(10) 0.0030(7) 0.0011(7) 0.0002(6)
C12 0.0349(9) 0.0363(9) 0.0639(11) -0.0011(8) 0.0049(7) 0.0008(7)
C13 0.0393(9) 0.0454(10) 0.0567(11) 0.0019(8) 0.0001(8) -0.0002(8)
C14 0.0291(7) 0.0254(8) 0.0587(10) 0.0010(7) -0.0046(7) -0.0001(6)
C15 0.0347(9) 0.0274(8) 0.0745(12) -0.0096(8) -0.0114(8) 0.0019(7)
C2AA 0.0273(7) 0.0313(8) 0.0600(10) 0.0005(7) -0.0030(7) -0.0018(6)
C17 0.0366(8) 0.0289(8) 0.0600(10) -0.0033(7) -0.0060(7) 0.0015(7)
C18 0.0289(8) 0.0280(8) 0.0685(11) 0.0023(7) -0.0004(7) 0.0023(6)
C19 0.0382(9) 0.0302(8) 0.0593(10) 0.0033(7) -0.0040(7) -0.0028(7)
C20 0.0318(8) 0.0382(9) 0.0568(10) 0.0029(7) -0.0020(7) 0.0021(7)
C21 0.0304(8) 0.0275(8) 0.0574(10) -0.0028(7) -0.0068(7) 0.0032(6)
C22 0.0393(9) 0.0360(9) 0.0560(10) 0.0012(7) -0.0093(7) 0.0025(7)
C23 0.0265(8) 0.0335(9) 0.0936(15) -0.0024(9) 0.0008(8) -0.0024(7)
C24 0.0325(8) 0.0258(8) 0.0555(9) 0.0015(7) -0.0068(7) 0.0023(6)
C25 0.0425(10) 0.0321(9) 0.0743(13) 0.0100(8) 0.0051(9) 0.0010(7)
C26 0.0273(7) 0.0255(7) 0.0627(10) 0.0002(7) -0.0024(7) 0.0011(6)
C27 0.0377(9) 0.0527(12) 0.0760(13) 0.0084(10) 0.0103(9) 0.0029(8)
C28 0.0488(10) 0.0544(12) 0.0585(11) 0.0036(9) 0.0027(8) 0.0072(9)
C29 0.0486(10) 0.0340(9) 0.0634(11) -0.0093(8) 0.0001(9) 0.0003(8)
C30 0.0563(12) 0.0370(10) 0.0676(12) 0.0028(9) -0.0135(10) 0.0040(9)
C31 0.0548(11) 0.0435(11) 0.0583(11) 0.0026(9) -0.0103(9) 0.0055(9)
C32 0.0547(12) 0.0409(11) 0.0807(14) 0.0163(10) 0.0095(10) -0.0013(9)
C33 0.0402(10) 0.0515(11) 0.0621(11) -0.0057(9) -0.0127(8) 0.0104(9)
C34 0.0570(13) 0.0650(14) 0.0711(13) 0.0098(11) 0.0193(10) 0.0064(11)
C35 0.0364(9) 0.0377(9) 0.0663(12) 0.0089(8) 0.0059(8) 0.0030(7)
C36 0.0293(8) 0.0353(10) 0.0879(14) -0.0107(9) -0.0133(9) -0.0011(7)
C37 0.0600(13) 0.0551(13) 0.0623(12) -0.0084(10) 0.0070(10) -0.0025(10)
C38 0.0603(13) 0.0633(14) 0.0594(12) 0.0020(10) 0.0092(10) 0.0082(11)
C39 0.0543(11) 0.0519(12) 0.0587(11) 0.0035(9) 0.0071(9) -0.0069(9)
C40 0.0661(13) 0.0354(10) 0.0630(12) 0.0086(8) -0.0019(10) -0.0076(9)
C41 0.0578(12) 0.0539(12) 0.0532(11) 0.0043(9) -0.0004(9) -0.0001(10)
C43 0.0661(15) 0.0591(15) 0.0812(16) -0.0097(12) 0.0089(12) 0.0105(12)
C42 0.096(2) 0.0605(16) 0.0816(17) 0.0054(13) 0.0049(15) -0.0187(15)
C1 0.0850(19) 0.091(2) 0.0620(15) 0.0107(14) -0.0019(13) -0.0113(16)
C2 0.104(2) 0.0691(17) 0.0809(17) 0.0175(14) -0.0045(16) -0.0224(16)
C4 0.0743(17) 0.105(2) 0.0633(15) 0.0009(15) 0.0103(12) 0.0109(16)
C5 0.085(2) 0.131(3) 0.0732(17) 0.0302(19) -0.0044(15) 0.005(2)
C7 0.124(3) 0.096(3) 0.122(3) -0.017(2) 0.005(2) -0.001(2)
C9 0.084(2) 0.132(3) 0.083(2) -0.025(2) 0.0004(16) 0.023(2)
C10 0.097(3) 0.107(3) 0.141(4) -0.013(3) -0.010(2) -0.002(2)
C16 0.126(4) 0.096(3) 0.137(4) -0.015(3) -0.002(3) 0.004(3)
C0AA 0.113(4) 0.126(4) 0.175(5) 0.012(4) -0.020(3) 0.000(3)

loop_
_atom_type_symbol
_atom_type_description
_atom_type_scat_dispersion_real
_atom_type_scat_dispersion_imag
_atom_type_scat_source
C C 0.0181 0.0091 'International Tables Vol C Tables 4.2.6.8 and 6.1.1.4'
H H 0.0000 0.0000 'International Tables Vol C Tables 4.2.6.8 and 6.1.1.4'
O O 0.0492 0.0322 'International Tables Vol C Tables 4.2.6.8 and 6.1.1.4'

loop_
_geom_angle_atom_site_label_1
_geom_angle_atom_site_label_2
_geom_angle_atom_site_label_3
_geom_angle
C24 O0AA H0AA 109.5
C18 O3AA H3AA 109.5
C14 O3 H3 109.5
C15 O6 H6 109.5
O5AA C6AA C17 117.41(17)
O5AA C6AA C26 121.88(16)
C26 C6AA C17 120.68(15)
H8A C8 H8B 107.4
C2AA C8 H8A 108.3
C2AA C8 H8B 108.3
C2AA C8 C24 115.83(14)
C24 C8 H8A 108.3
C24 C8 H8B 108.3
O4AA C7AA C11 118.24(18)
O4AA C7AA C21 120.96(18)
C21 C7AA C11 120.75(14)
C20 C1AA H1AA 106.7
C20 C1AA C35 103.39(16)
C28 C1AA H1AA 106.7
C28 C1AA C20 119.13(16)
C28 C1AA C35 113.47(17)
C35 C1AA H1AA 106.7
C7AA C11 C12 105.90(14)
C7AA C11 C24 117.56(15)
C7AA C11 C25 108.11(15)
C12 C11 C24 108.63(15)
C25 C11 C12 108.30(16)
C25 C11 C24 108.03(14)
C11 C12 H12A 109.5
C11 C12 H12B 109.5
C11 C12 H12C 109.5
H12A C12 H12B 109.5
H12A C12 H12C 109.5
H12B C12 H12C 109.5
H13A C13 H13B 108.1
C19 C13 H13A 109.5
C19 C13 H13B 109.5
C19 C13 C39 110.88(17)
C39 C13 H13A 109.5
C39 C13 H13B 109.5
O3 C14 C2AA 110.36(13)
O3 C14 C19 110.10(14)
O3 C14 C21 105.43(13)
C2AA C14 C19 115.08(15)
C2AA C14 C21 113.25(15)
C19 C14 C21 101.94(13)
O6 C15 H15 106.3
O6 C15 C17 109.30(13)
O6 C15 C36 110.40(18)
C17 C15 H15 106.3
C36 C15 H15 106.3
C36 C15 C17 117.56(15)
C8 C2AA H2AA 108.4
C8 C2AA H2AB 108.4
C14 C2AA C8 115.59(14)
C14 C2AA H2AA 108.4
C14 C2AA H2AB 108.4
H2AA C2AA H2AB 107.4
C6AA C17 C15 117.05(17)
C6AA C17 C29 105.41(14)
C29 C17 C15 108.69(15)
C30 C17 C6AA 107.99(15)
C30 C17 C15 108.62(15)
C30 C17 C29 108.82(17)
O3AA C18 C23 110.06(15)
O3AA C18 C26 104.40(14)
O3AA C18 C35 110.57(15)
C23 C18 C26 114.08(15)
C23 C18 C35 114.87(17)
C35 C18 C26 102.17(14)
C13 C19 C14 116.29(15)
C13 C19 C22 107.33(16)
C13 C19 C40 109.44(17)
C22 C19 C14 100.91(15)
C40 C19 C14 110.12(16)
C40 C19 C22 112.55(16)
C1AA C20 H20A 110.8
C1AA C20 H20B 110.8
C1AA C20 C26 104.73(14)
H20A C20 H20B 108.9
C26 C20 H20A 110.8
C26 C20 H20B 110.8
C7AA C21 C14 110.44(14)
C7AA C21 H21 108.2
C7AA C21 C33 115.30(16)
C14 C21 H21 108.2
C33 C21 C14 106.14(15)
C33 C21 H21 108.2
C19 C22 H22 107.2
C31 C22 C19 112.83(17)
C31 C22 H22 107.2
C33 C22 C19 103.61(16)
C33 C22 H22 107.2
C33 C22 C31 118.22(16)
C18 C23 H23A 108.5
C18 C23 H23B 108.5
H23A C23 H23B 107.5
C36 C23 C18 115.04(17)
C36 C23 H23A 108.5
C36 C23 H23B 108.5
O0AA C24 C8 106.54(14)
O0AA C24 C11 114.12(13)
O0AA C24 H24 106.0
C8 C24 C11 117.28(14)
C8 C24 H24 106.0
C11 C24 H24 106.0
C11 C25 H25A 109.5
C11 C25 H25B 109.5
C11 C25 H25C 109.5
H25A C25 H25B 109.5
H25A C25 H25C 109.5
H25B C25 H25C 109.5
C6AA C26 C18 109.53(14)
C6AA C26 C20 115.13(14)
C6AA C26 H26 108.7
C18 C26 H26 108.7
C20 C26 C18 106.02(15)
C20 C26 H26 108.7
H27A C27 H27B 108.0
C34 C27 H27A 109.3
C34 C27 H27B 109.3
C34 C27 C35 111.44(19)
C35 C27 H27A 109.3
C35 C27 H27B 109.3
C1AA C28 H28A 109.4
C1AA C28 H28B 109.4
C1AA C28 C38 111.11(18)
H28A C28 H28B 108.0
C38 C28 H28A 109.4
C38 C28 H28B 109.4
C17 C29 H29A 109.5
C17 C29 H29B 109.5
C17 C29 H29C 109.5
H29A C29 H29B 109.5
H29A C29 H29C 109.5
H29B C29 H29C 109.5
C17 C30 H30A 109.5
C17 C30 H30B 109.5
C17 C30 H30C 109.5
H30A C30 H30B 109.5
H30A C30 H30C 109.5
H30B C30 H30C 109.5
C22 C31 H31A 109.2
C22 C31 H31B 109.2
C22 C31 C41 112.13(17)
H31A C31 H31B 107.9
C41 C31 H31A 109.2
C41 C31 H31B 109.2
H32A C32 H32B 109.5
H32A C32 H32C 109.5
H32B C32 H32C 109.5
C35 C32 H32A 109.5
C35 C32 H32B 109.5
C35 C32 H32C 109.5
C21 C33 H33A 110.8
C21 C33 H33B 110.8
C22 C33 C21 104.62(14)
C22 C33 H33A 110.8
C22 C33 H33B 110.8
H33A C33 H33B 108.9
C27 C34 H34A 108.5
C27 C34 H34B 108.5
C27 C34 C38 115.08(19)
H34A C34 H34B 107.5
C38 C34 H34A 108.5
C38 C34 H34B 108.5
C1AA C35 C18 100.38(15)
C1AA C35 C32 111.65(17)
C27 C35 C1AA 108.46(17)
C27 C35 C18 116.56(16)
C27 C35 C32 109.88(17)
C32 C35 C18 109.61(18)
C15 C36 H36A 108.2
C15 C36 H36B 108.2
C23 C36 C15 116.47(16)
C23 C36 H36A 108.2
C23 C36 H36B 108.2
H36A C36 H36B 107.3
H37A C37 H37B 109.5
H37A C37 H37C 109.5
H37B C37 H37C 109.5
C41 C37 H37A 109.5
C41 C37 H37B 109.5
C41 C37 H37C 109.5
C34 C38 C28 110.1(2)
C43 C38 C28 110.3(2)
C43 C38 C34 109.3(2)
C4 C38 C28 107.7(2)
C4 C38 C34 107.6(2)
C4 C38 C43 111.8(3)
C13 C39 H39A 108.6
C13 C39 H39B 108.6
C13 C39 C41 114.58(18)
H39A C39 H39B 107.6
C41 C39 H39A 108.6
C41 C39 H39B 108.6
C19 C40 H40A 109.5
C19 C40 H40B 109.5
C19 C40 H40C 109.5
H40A C40 H40B 109.5
H40A C40 H40C 109.5
H40B C40 H40C 109.5
C31 C41 C39 111.18(19)
C37 C41 C31 110.0(2)
C37 C41 C39 109.6(2)
C1 C41 C31 112.4(2)
C1 C41 C37 106.6(2)
C1 C41 C39 106.9(2)
C38 C43 H43A 109.5
C38 C43 H43B 109.5
C38 C43 H43C 109.5
H43A C43 H43B 109.5
H43A C43 H43C 109.5
H43B C43 H43C 109.5
H42A C42 H42B 107.3
C2 C42 H42A 108.1
C2 C42 H42B 108.1
C2 C42 C7 116.6(3)
C7 C42 H42A 108.1
C7 C42 H42B 108.1
C41 C1 H1 113.2
C5 C1 C41 133.6(4)
C5 C1 H1 113.2
C42 C2 H2A 108.8
C42 C2 H2B 108.8
C42 C2 C10 113.9(3)
H2A C2 H2B 107.7
C10 C2 H2A 108.8
C10 C2 H2B 108.8
C38 C4 H4 114.1
C9 C4 C38 131.9(4)
C9 C4 H4 114.1
C1 C5 H5A 120.0
C1 C5 H5B 120.0
H5A C5 H5B 120.0
C42 C7 H7A 109.4
C42 C7 H7B 109.4
C42 C7 C16 111.1(4)
H7A C7 H7B 108.0
C16 C7 H7A 109.4
C16 C7 H7B 109.4
C4 C9 H9A 120.0
C4 C9 H9B 120.0
H9A C9 H9B 120.0
C2 C10 H10A 108.5
C2 C10 H10B 108.5
H10A C10 H10B 107.5
C0AA C10 C2 115.2(4)
C0AA C10 H10A 108.5
C0AA C10 H10B 108.5
C7 C16 H16A 109.5
C7 C16 H16B 109.5
C7 C16 H16C 109.5
H16A C16 H16B 109.5
H16A C16 H16C 109.5
H16B C16 H16C 109.5
C10 C0AA H0AB 109.5
C10 C0AA H0AC 109.5
C10 C0AA H0AD 109.5
H0AB C0AA H0AC 109.5
H0AB C0AA H0AD 109.5
H0AC C0AA H0AD 109.5

loop_
_geom_bond_atom_site_label_1
_geom_bond_atom_site_label_2
_geom_bond_distance
O0AA H0AA 0.8200
O0AA C24 1.434(2)
O3AA H3AA 0.8200
O3AA C18 1.433(2)
O3 H3 0.8200
O3 C14 1.438(2)
O4AA C7AA 1.214(2)
O5AA C6AA 1.209(2)
O6 H6 0.8200
O6 C15 1.444(2)
C6AA C17 1.535(2)
C6AA C26 1.507(3)
C8 H8A 0.9700
C8 H8B 0.9700
C8 C2AA 1.525(3)
C8 C24 1.534(2)
C7AA C11 1.533(3)
C7AA C21 1.503(3)
C1AA H1AA 0.9800
C1AA C20 1.529(3)
C1AA C28 1.515(3)
C1AA C35 1.540(3)
C11 C12 1.546(3)
C11 C24 1.552(2)
C11 C25 1.535(2)
C12 H12A 0.9600
C12 H12B 0.9600
C12 H12C 0.9600
C13 H13A 0.9700
C13 H13B 0.9700
C13 C19 1.529(3)
C13 C39 1.540(3)
C14 C2AA 1.525(2)
C14 C19 1.547(3)
C14 C21 1.573(2)
C15 H15 0.9800
C15 C17 1.546(3)
C15 C36 1.535(3)
C2AA H2AA 0.9700
C2AA H2AB 0.9700
C17 C29 1.536(3)
C17 C30 1.533(3)
C18 C23 1.529(3)
C18 C26 1.574(2)
C18 C35 1.549(3)
C19 C22 1.544(2)
C19 C40 1.541(3)
C20 H20A 0.9700
C20 H20B 0.9700
C20 C26 1.546(3)
C21 H21 0.9800
C21 C33 1.559(3)
C22 H22 0.9800
C22 C31 1.526(3)
C22 C33 1.521(3)
C23 H23A 0.9700
C23 H23B 0.9700
C23 C36 1.521(3)
C24 H24 0.9800
C25 H25A 0.9600
C25 H25B 0.9600
C25 H25C 0.9600
C26 H26 0.9800
C27 H27A 0.9700
C27 H27B 0.9700
C27 C34 1.521(4)
C27 C35 1.531(3)
C28 H28A 0.9700
C28 H28B 0.9700
C28 C38 1.558(3)
C29 H29A 0.9600
C29 H29B 0.9600
C29 H29C 0.9600
C30 H30A 0.9600
C30 H30B 0.9600
C30 H30C 0.9600
C31 H31A 0.9700
C31 H31B 0.9700
C31 C41 1.540(3)
C32 H32A 0.9600
C32 H32B 0.9600
C32 H32C 0.9600
C32 C35 1.544(3)
C33 H33A 0.9700
C33 H33B 0.9700
C34 H34A 0.9700
C34 H34B 0.9700
C34 C38 1.547(4)
C36 H36A 0.9700
C36 H36B 0.9700
C37 H37A 0.9600
C37 H37B 0.9600
C37 H37C 0.9600
C37 C41 1.530(3)
C38 C43 1.536(4)
C38 C4 1.505(4)
C39 H39A 0.9700
C39 H39B 0.9700
C39 C41 1.555(3)
C40 H40A 0.9600
C40 H40B 0.9600
C40 H40C 0.9600
C41 C1 1.515(4)
C43 H43A 0.9600
C43 H43B 0.9600
C43 H43C 0.9600
C42 H42A 0.9700
C42 H42B 0.9700
C42 C2 1.440(5)
C42 C7 1.479(6)
C1 H1 0.9300
C1 C5 1.228(5)
C2 H2A 0.9700
C2 H2B 0.9700
C2 C10 1.512(6)
C4 H4 0.9300
C4 C9 1.232(5)
C5 H5A 0.9300
C5 H5B 0.9300
C7 H7A 0.9700
C7 H7B 0.9700
C7 C16 1.499(7)
C9 H9A 0.9300
C9 H9B 0.9300
C10 H10A 0.9700
C10 H10B 0.9700
C10 C0AA 1.508(7)
C16 H16A 0.9600
C16 H16B 0.9600
C16 H16C 0.9600
C0AA H0AB 0.9600
C0AA H0AC 0.9600
C0AA H0AD 0.9600

loop_
_geom_torsion_atom_site_label_1
_geom_torsion_atom_site_label_2
_geom_torsion_atom_site_label_3
_geom_torsion_atom_site_label_4
_geom_torsion
O3AA C18 C23 C36 -51.2(2)
O3AA C18 C26 C6AA 33.40(19)
O3AA C18 C26 C20 -91.40(17)
O3AA C18 C35 C1AA 67.33(17)
O3AA C18 C35 C27 -49.5(2)
O3AA C18 C35 C32 -175.06(15)
O3 C14 C2AA C8 -51.2(2)
O3 C14 C19 C13 -47.12(19)
O3 C14 C19 C22 68.58(16)
O3 C14 C19 C40 -172.31(15)
O3 C14 C21 C7AA 34.46(18)
O3 C14 C21 C33 -91.17(17)
O4AA C7AA C11 C12 -62.4(2)
O4AA C7AA C11 C24 176.08(16)
O4AA C7AA C11 C25 53.5(2)
O4AA C7AA C21 C14 -112.78(18)
O4AA C7AA C21 C33 7.5(2)
O5AA C6AA C17 C15 174.97(16)
O5AA C6AA C17 C29 -64.1(2)
O5AA C6AA C17 C30 52.1(2)
O5AA C6AA C26 C18 -111.54(19)
O5AA C6AA C26 C20 7.8(2)
O6 C15 C17 C6AA 67.0(2)
O6 C15 C17 C29 -52.2(2)
O6 C15 C17 C30 -170.46(17)
O6 C15 C36 C23 -48.8(2)
C7AA C11 C24 O0AA 66.1(2)
C7AA C11 C24 C8 -59.5(2)
C7AA C21 C33 C22 -117.75(18)
C1AA C20 C26 C6AA -116.03(16)
C1AA C20 C26 C18 5.23(18)
C1AA C28 C38 C34 -50.0(3)
C1AA C28 C38 C43 70.7(3)
C1AA C28 C38 C4 -167.1(2)
C11 C7AA C21 C14 69.89(19)
C11 C7AA C21 C33 -169.82(15)
C12 C11 C24 O0AA -54.0(2)
C12 C11 C24 C8 -179.61(15)
C13 C19 C22 C31 -61.4(2)
C13 C19 C22 C33 169.58(16)
C13 C39 C41 C31 47.2(3)
C13 C39 C41 C37 -74.7(3)
C13 C39 C41 C1 170.2(2)
C14 C19 C22 C31 176.42(16)
C14 C19 C22 C33 47.39(18)
C14 C21 C33 C22 4.9(2)
C2AA C8 C24 O0AA -52.12(18)
C2AA C8 C24 C11 77.13(19)
C2AA C14 C19 C13 78.4(2)
C2AA C14 C19 C22 -165.94(15)
C2AA C14 C19 C40 -46.8(2)
C2AA C14 C21 C7AA -86.30(18)
C2AA C14 C21 C33 148.06(16)
C17 C6AA C26 C18 70.70(19)
C17 C6AA C26 C20 -169.97(14)
C17 C15 C36 C23 77.4(2)
C18 C23 C36 C15 -60.3(2)
C19 C13 C39 C41 -54.2(2)
C19 C14 C2AA C8 -176.57(14)
C19 C14 C21 C7AA 149.47(14)
C19 C14 C21 C33 23.84(18)
C19 C22 C31 C41 56.6(2)
C19 C22 C33 C21 -32.1(2)
C20 C1AA C28 C38 179.26(18)
C20 C1AA C35 C18 47.75(17)
C20 C1AA C35 C27 170.45(16)
C20 C1AA C35 C32 -68.3(2)
C21 C7AA C11 C12 115.04(16)
C21 C7AA C11 C24 -6.5(2)
C21 C7AA C11 C25 -129.07(17)
C21 C14 C2AA C8 66.70(19)
C21 C14 C19 C13 -158.65(15)
C21 C14 C19 C22 -42.95(16)
C21 C14 C19 C40 76.16(18)
C22 C31 C41 C37 74.3(2)
C22 C31 C41 C39 -47.3(2)
C22 C31 C41 C1 -167.1(2)
C23 C18 C26 C6AA -86.77(19)
C23 C18 C26 C20 148.43(17)
C23 C18 C35 C1AA -167.37(15)
C23 C18 C35 C27 75.8(2)
C23 C18 C35 C32 -49.8(2)
C24 C8 C2AA C14 -61.9(2)
C25 C11 C24 O0AA -171.31(16)
C25 C11 C24 C8 63.1(2)
C26 C6AA C17 C15 -7.2(2)
C26 C6AA C17 C29 113.76(17)
C26 C6AA C17 C30 -130.05(18)
C26 C18 C23 C36 65.8(2)
C26 C18 C35 C1AA -43.31(16)
C26 C18 C35 C27 -160.15(17)
C26 C18 C35 C32 74.30(18)
C27 C34 C38 C28 49.7(3)
C27 C34 C38 C43 -71.5(3)
C27 C34 C38 C4 166.9(2)
C28 C1AA C20 C26 -159.73(18)
C28 C1AA C35 C18 178.21(16)
C28 C1AA C35 C27 -59.1(2)
C28 C1AA C35 C32 62.1(2)
C28 C38 C4 C9 -120.3(4)
C31 C22 C33 C21 -157.71(18)
C31 C41 C1 C5 9.9(5)
C33 C22 C31 C41 177.65(19)
C34 C27 C35 C1AA 55.4(2)
C34 C27 C35 C18 167.66(18)
C34 C27 C35 C32 -66.9(2)
C34 C38 C4 C9 121.0(4)
C35 C1AA C20 C26 -32.77(18)
C35 C1AA C28 C38 57.2(2)
C35 C18 C23 C36 -176.75(15)
C35 C18 C26 C6AA 148.64(14)
C35 C18 C26 C20 23.84(17)
C35 C27 C34 C38 -53.7(3)
C36 C15 C17 C6AA -59.8(2)
C36 C15 C17 C29 -179.02(18)
C36 C15 C17 C30 62.7(2)
C37 C41 C1 C5 130.5(4)
C39 C13 C19 C14 170.73(16)
C39 C13 C19 C22 58.7(2)
C39 C13 C19 C40 -63.7(2)
C39 C41 C1 C5 -112.4(4)
C40 C19 C22 C31 59.1(2)
C40 C19 C22 C33 -70.0(2)
C43 C38 C4 C9 1.1(5)
C42 C2 C10 C0AA -176.9(4)
C2 C42 C7 C16 174.1(4)
C7 C42 C2 C10 -177.0(4)
